data_7132711
loop_
_publ_author_name
'Koch, Katelyn N.'
'Teo, Aaron J.'
'Wheeler, Kraig A.'

_publ_section_title
;
 Dual space divergence in small molecule quasiracemates: benzoyl leucine
 and phenylalanine assemblies.
;
_journal_issue 20
_journal_name_full 'Chemical communications (Cambridge, England)'
_journal_page_first 2800
_journal_page_last 2803
_journal_paper_doi 10.1039/d3cc06212k
_journal_volume 60
_journal_year 2024
_chemical_absolute_configuration rmad
_chemical_formula_moiety 'C14 H16 F3 N O3, C17 H14 F3 N O3'
_chemical_formula_sum 'C31 H30 F6 N2 O6'
_chemical_formula_weight 640.57
_space_group_crystal_system monoclinic
_space_group_IT_number 4
_space_group_name_Hall 'P 2yb'
_space_group_name_H-M_alt 'P 1 21 1'
_atom_sites_solution_hydrogens mixed
_atom_sites_solution_primary dual
_audit_creation_date 2023-12-14
_audit_creation_method
;
Olex2 1.5
(compiled 2023.08.24 svn.re1ec1418 for OlexSys, GUI svn.r6817)
;
_audit_update_record
;
2023-12-18 deposited with the CCDC.	2024-02-12 downloaded from the CCDC.
;
_cell_angle_alpha 90
_cell_angle_beta 117.871(3)
_cell_angle_gamma 90
_cell_formula_units_Z 2
_cell_length_a 13.8243(8)
_cell_length_b 9.1832(5)
_cell_length_c 13.8585(8)
_cell_measurement_reflns_used 9899
_cell_measurement_temperature 100(2)
_cell_measurement_theta_max 72.74
_cell_measurement_theta_min 3.61
_cell_volume 1555.27(16)
_computing_cell_refinement 'SAINT+ V8.40B (Bruker AXS Inc., 2020)'
_computing_data_collection 'APEX5 Ver.2022.08-RC130 (Bruker-AXS, 2023)'
_computing_data_reduction 'SAINT+ Ve8.40B (Bruker-AXS, 2020)'
_computing_molecular_graphics 'OLEX2 (Dolomanov et al., 2009)'
_computing_publication_material 'OLEX2 (Dolomanov et al., 2009)'
_computing_structure_refinement 'XL (Sheldrick, 2019/1)'
_computing_structure_solution 'XT (Sheldrick, 2018/2)'
_diffrn_ambient_temperature 100(2)
_diffrn_detector '100 \\times 140 mm^2^ CMOS sensor'
_diffrn_detector_area_resol_mean 7.9
_diffrn_detector_type 'Bruker PHOTON II'
_diffrn_measured_fraction_theta_full 0.995
_diffrn_measured_fraction_theta_max 0.993
_diffrn_measurement_device '\k-geometry four-circle diffractometer'
_diffrn_measurement_device_type 'Bruker D8 Venture'
_diffrn_measurement_method '\w and \f scans'
_diffrn_radiation_collimation 'focusing mirror'
_diffrn_radiation_detector 'Bruker PHOTON II'
_diffrn_radiation_monochromator 'multilayer mirror'
_diffrn_radiation_probe x-ray
_diffrn_radiation_type CuK\a
_diffrn_radiation_wavelength 1.54178
_diffrn_radiation_xray_symbol K-L~3~
_diffrn_reflns_av_R_equivalents 0.0464
_diffrn_reflns_av_unetI/netI 0.0412
_diffrn_reflns_Laue_measured_fraction_full 0.995
_diffrn_reflns_Laue_measured_fraction_max 0.993
_diffrn_reflns_limit_h_max 17
_diffrn_reflns_limit_h_min -15
_diffrn_reflns_limit_k_max 11
_diffrn_reflns_limit_k_min -11
_diffrn_reflns_limit_l_max 16
_diffrn_reflns_limit_l_min -17
_diffrn_reflns_number 20421
_diffrn_reflns_point_group_measured_fraction_full 0.987
_diffrn_reflns_point_group_measured_fraction_max 0.977
_diffrn_reflns_theta_full 67.679
_diffrn_reflns_theta_max 72.859
_diffrn_reflns_theta_min 3.608
_diffrn_source 'microfocus sealed X-ray tube'
_diffrn_source_type 'Incoatec I\mS 3.0'
_exptl_absorpt_coefficient_mu 1.024
_exptl_absorpt_correction_T_max 0.7536
_exptl_absorpt_correction_T_min 0.5777
_exptl_absorpt_correction_type multi-scan
_exptl_absorpt_process_details 'SADABS-2016/2 (Krause et al., 2015) was used for absorption correction.'
_exptl_crystal_colour 'clear colourless'
_exptl_crystal_colour_lustre clear
_exptl_crystal_colour_primary colourless
_exptl_crystal_density_diffrn 1.368
_exptl_crystal_density_method 'not measured'
_exptl_crystal_description plate
_exptl_crystal_F_000 664
_exptl_crystal_recrystallization_method 'Re-crystallisation from solvent: MeOH'
_exptl_crystal_size_max 0.201
_exptl_crystal_size_mid 0.131
_exptl_crystal_size_min 0.029
_refine_diff_density_max 0.400
_refine_diff_density_min -0.326
_refine_diff_density_rms 0.053
_refine_ls_abs_structure_details
;
 Flack x determined using 2235 quotients [(I+)-(I-)]/[(I+)+(I-)]
 (Parsons, Flack and Wagner, Acta Cryst. B69 (2013) 249-259).
;
_refine_ls_abs_structure_Flack 0.06(7)
_refine_ls_extinction_method none
_refine_ls_goodness_of_fit_ref 1.040
_refine_ls_hydrogen_treatment mixed
_refine_ls_matrix_type full
_refine_ls_number_parameters 475
_refine_ls_number_reflns 6082
_refine_ls_number_restraints 121
_refine_ls_restrained_S_all 1.126
_refine_ls_R_factor_all 0.0599
_refine_ls_R_factor_gt 0.0511
_refine_ls_shift/su_max 0.001
_refine_ls_shift/su_mean 0.000
_refine_ls_structure_factor_coef Fsqd
_refine_ls_weighting_details 'w=1/[\s^2^(Fo^2^)+(0.0579P)^2^+0.9984P] where P=(Fo^2^+2Fc^2^)/3'
_refine_ls_weighting_scheme calc
_refine_ls_wR_factor_gt 0.1242
_refine_ls_wR_factor_ref 0.1321
_reflns_Friedel_coverage 0.847
_reflns_Friedel_fraction_full 0.978
_reflns_Friedel_fraction_max 0.959
_reflns_number_gt 5418
_reflns_number_total 6082
_reflns_threshold_expression 'I > 2\s(I)'
_cod_data_source_file d3cc06212k2.cif
_cod_data_source_block 23kaw59
_cod_depositor_comments
;
The following automatic conversions were performed:

data item '_atom_sites_solution_primary' value 'Dual' was changed to
'dual' in accordance with the
/home/data/users/saulius/crontab/automatic-downloads/rss-feeds/RSC/lib/dictionaries/cif_core.dic
dictionary named 'cif_core.dic' version 2.4.2 last updated on
2011-04-26.

data item '_diffrn_radiation_probe' value 'X-ray' was changed to
'x-ray' in accordance with the
/home/data/users/saulius/crontab/automatic-downloads/rss-feeds/RSC/lib/dictionaries/cif_core.dic
dictionary named 'cif_core.dic' version 2.4.2 last updated on
2011-04-26.

Automatic conversion script
Id: cif_fix_values 8170 2020-07-09 18:12:32Z antanas 

 Adding full bibliography for 7132699--7132715.cif.
;
_cod_database_code 7132711
_shelx_shelxl_version_number 2019/1
_shelx_space_group_comment
;
The symmetry employed for this shelxl refinement is uniquely defined
by the following loop, which should always be used as a source of
symmetry information in preference to the above space-group names.
They are only intended as comments.
;
_shelx_estimated_absorpt_t_max 0.971
_shelx_estimated_absorpt_t_min 0.821
_olex2_refinement_description
;
1. Fixed Uiso
 At 1.2 times of:
  All C(H) groups, All C(H,H) groups, All N(H) groups
 At 1.5 times of:
  All C(H,H,H) groups, All O(H) groups
2. Restrained distances
 F2A-C14 \\sim F2-C14 \\sim F3-C14 \\sim F3A-C14 \\sim F1-C14 \\sim F1A-C14
 with sigma of 0.02
 F2A-C5 \\sim F2-C5 \\sim F3-C5 \\sim F3A-C5 \\sim F1-C5 \\sim F1A-C5
 with sigma of 0.02
 F2B-C17A \\sim F2C-C17A \\sim F1C-C17A \\sim F1B-C17A \\sim F3C-C17A \\sim
F3B-C17A
 with sigma of 0.02
3. Uiso/Uaniso restraints and constraints
Uanis(F1C) \\sim Ueq, Uanis(F1B) \\sim Ueq, Uanis(F3C) \\sim Ueq, Uanis(F3B)
\\sim Ueq, Uanis(F2C) \\sim Ueq, Uanis(F2B) \\sim Ueq, Uanis(F3) \\sim Ueq,
Uanis(F3A) \\sim Ueq, Uanis(F1A) \\sim Ueq, Uanis(F1) \\sim Ueq, Uanis(F2A)
\\sim Ueq, Uanis(F2) \\sim Ueq: with sigma of 0.001 and sigma for terminal
atoms of 0.002
4. Same fragment restrains
{F1C, F2C, F3C} sigma for 1-2: 0.02, 1-3: 0.04
as in
{F1B, F2B, F3B}
{F1A, F2A, F3A} sigma for 1-2: 0.02, 1-3: 0.04
as in
{F1A, F2A, F3A}
5. Others
 Fixed Sof: F1(0.5) F2(0.5) F3(0.5) F1A(0.5) F2A(0.5) F3A(0.5) F1C(0.5)
 F2C(0.5) F3C(0.5) F1B(0.5) F2B(0.5) F3B(0.5)
6.a Ternary CH refined with riding coordinates:
 C9(H9), C11(H11), C9A(H9A)
6.b Secondary CH2 refined with riding coordinates:
 C10(H10C,H10D), C10A(H10A,H10B)
6.c Aromatic/amide H refined with riding coordinates:
 C3(H3), C4(H4), C6(H6), C7(H7), C3A(H3A), C4A(H4A), C6A(H6A), C7A(H7A),
 C12A(H12A), C13A(H13A), C14A(H14A), C15A(H15A), C16A(H16A)
6.d Idealised Me refined as rotating group:
 C12(H12B,H12C,H12D), C13(H13B,H13C,H13D)
;
_olex2_submission_special_instructions 'No special instructions were received'

loop_
_space_group_symop_operation_xyz
'x, y, z'
'-x, y+1/2, -z'

loop_
_atom_site_label
_atom_site_type_symbol
_atom_site_fract_x
_atom_site_fract_y
_atom_site_fract_z
_atom_site_U_iso_or_equiv
_atom_site_adp_type
_atom_site_occupancy
_atom_site_site_symmetry_order
_atom_site_calc_flag
_atom_site_refinement_flags_posn
_atom_site_refinement_flags_adp
_atom_site_refinement_flags_occupancy
_atom_site_disorder_assembly
_atom_site_disorder_group
O1 O -0.3853(2) 0.3141(3) 0.0328(2) 0.0320(6) Uani 1 1 d . . . . .
O2 O -0.5555(2) 0.0085(3) -0.1296(2) 0.0340(7) Uani 1 1 d . . . . .
H2 H -0.569(4) -0.060(6) -0.092(4) 0.051 Uiso 1 1 d . U . . .
O3 O -0.3888(2) -0.0312(3) 0.0104(2) 0.0300(6) Uani 1 1 d . . . . .
N1 N -0.3055(3) 0.1991(3) -0.0541(3) 0.0268(7) Uani 1 1 d . . . . .
H1 H -0.248(4) 0.160(5) -0.044(4) 0.032 Uiso 1 1 d . U . . .
C1 C -0.3011(3) 0.2832(4) 0.0265(3) 0.0268(8) Uani 1 1 d . . . . .
C2 C -0.1904(3) 0.3340(4) 0.1083(3) 0.0272(8) Uani 1 1 d . . . . .
C3 C -0.1703(3) 0.3564(5) 0.2151(4) 0.0355(9) Uani 1 1 d . . . . .
H3 H -0.227254 0.344001 0.234458 0.043 Uiso 1 1 calc R U . . .
C4 C -0.0670(4) 0.3967(5) 0.2930(4) 0.0394(10) Uani 1 1 d . . . . .
H4 H -0.052466 0.411060 0.366455 0.047 Uiso 1 1 calc R U . . .
C5 C 0.0158(3) 0.4162(5) 0.2644(4) 0.0359(9) Uani 1 1 d D . . . .
C6 C -0.0038(3) 0.3959(4) 0.1578(4) 0.0338(9) Uani 1 1 d . . . . .
H6 H 0.053116 0.410334 0.138691 0.041 Uiso 1 1 calc R U . . .
C7 C -0.1068(3) 0.3546(4) 0.0796(3) 0.0304(8) Uani 1 1 d . . . . .
H7 H -0.120916 0.340038 0.006319 0.036 Uiso 1 1 calc R U . . .
C8 C -0.4478(3) 0.0293(4) -0.0738(3) 0.0263(8) Uani 1 1 d . . . . .
C9 C -0.4091(3) 0.1369(4) -0.1322(3) 0.0265(7) Uani 1 1 d . . . . .
H9 H -0.464182 0.216926 -0.163567 0.032 Uiso 1 1 calc R U . . .
C10 C -0.3978(3) 0.0617(4) -0.2256(3) 0.0317(8) Uani 1 1 d . . . . .
H10C H -0.329913 0.002862 -0.193390 0.038 Uiso 1 1 calc R U . . .
H10D H -0.459950 -0.006393 -0.262489 0.038 Uiso 1 1 calc R U . . .
C11 C -0.3945(4) 0.1628(5) -0.3121(4) 0.0391(9) Uani 1 1 d . . . . .
H11 H -0.378306 0.099381 -0.361489 0.047 Uiso 1 1 calc R U . . .
C12 C -0.3064(5) 0.2768(6) -0.2689(5) 0.0538(12) Uani 1 1 d . . . . .
H12B H -0.323836 0.349444 -0.227512 0.081 Uiso 1 1 calc R U . . .
H12C H -0.301936 0.324435 -0.329937 0.081 Uiso 1 1 calc R U . . .
H12D H -0.236087 0.230945 -0.220966 0.081 Uiso 1 1 calc R U . . .
C13 C -0.5064(5) 0.2311(7) -0.3833(4) 0.0630(15) Uani 1 1 d . . . . .
H13B H -0.560750 0.153965 -0.418358 0.095 Uiso 1 1 calc R U . . .
H13C H -0.502633 0.292163 -0.439447 0.095 Uiso 1 1 calc R U . . .
H13D H -0.527745 0.290992 -0.337827 0.095 Uiso 1 1 calc R U . . .
C14 C 0.1278(4) 0.4620(6) 0.3485(4) 0.0462(11) Uani 1 1 d D . . . .
F1 F 0.2029(6) 0.3543(9) 0.3587(6) 0.055(2) Uani 0.5 1 d D U P A 1
F2 F 0.1355(8) 0.4799(9) 0.4474(7) 0.042(2) Uani 0.5 1 d D U P A 1
F3 F 0.1618(9) 0.5807(12) 0.3266(10) 0.076(4) Uani 0.5 1 d D U P A 1
F1A F 0.2069(5) 0.4021(8) 0.3348(6) 0.0449(16) Uani 0.5 1 d D U P A 2
F2A F 0.1472(7) 0.4384(9) 0.4503(6) 0.040(2) Uani 0.5 1 d D U P A 2
F3A F 0.1438(5) 0.6098(7) 0.3342(6) 0.0355(15) Uani 0.5 1 d D U P A 2
O1A O 0.8918(2) 0.6899(3) 0.9720(2) 0.0326(6) Uani 1 1 d . . . . .
O2A O 1.0588(2) 0.9992(3) 1.1378(3) 0.0345(7) Uani 1 1 d . . . . .
H2A H 1.073(4) 1.056(6) 1.109(4) 0.038(14) Uiso 1 1 d . . . . .
O3A O 0.8913(2) 1.0300(3) 0.9974(2) 0.0285(6) Uani 1 1 d . . . . .
N1A N 0.8134(3) 0.7969(4) 1.0637(3) 0.0281(7) Uani 1 1 d . . . . .
H1A H 0.753(4) 0.846(6) 1.057(4) 0.034 Uiso 1 1 d . U . . .
C1A C 0.8079(3) 0.7209(4) 0.9792(3) 0.0278(8) Uani 1 1 d . . . . .
C2A C 0.6960(3) 0.6821(4) 0.8928(3) 0.0278(8) Uani 1 1 d . . . . .
C3A C 0.6772(3) 0.6797(4) 0.7843(3) 0.0320(8) Uani 1 1 d . . . . .
H3A H 0.736766 0.689158 0.768493 0.038 Uiso 1 1 calc R U . . .
C4A C 0.5717(3) 0.6635(5) 0.7002(3) 0.0348(9) Uani 1 1 d . . . . .
H4A H 0.557988 0.665510 0.626377 0.042 Uiso 1 1 calc R U . . .
C5A C 0.4860(3) 0.6442(4) 0.7252(4) 0.0360(9) Uani 1 1 d . . . . .
C6A C 0.5043(3) 0.6395(5) 0.8327(4) 0.0359(9) Uani 1 1 d . . . . .
H6A H 0.445262 0.623709 0.848452 0.043 Uiso 1 1 calc R U . . .
C7A C 0.6101(3) 0.6582(4) 0.9169(4) 0.0320(8) Uani 1 1 d . . . . .
H7A H 0.623754 0.654679 0.990676 0.038 Uiso 1 1 calc R U . . .
C8A C 0.9535(3) 0.9724(4) 1.0834(3) 0.0269(8) Uani 1 1 d . . . . .
C9A C 0.9167(3) 0.8604(4) 1.1416(3) 0.0288(8) Uani 1 1 d . . . . .
H9A H 0.973068 0.781722 1.172469 0.035 Uiso 1 1 calc R U . . .
C10A C 0.9047(3) 0.9346(5) 1.2355(3) 0.0336(9) Uani 1 1 d . . . . .
H10A H 0.971067 0.993145 1.279574 0.040 Uiso 1 1 calc R U . . .
H10B H 0.841493 1.002010 1.204040 0.040 Uiso 1 1 calc R U . . .
C11A C 0.8883(4) 0.8275(5) 1.3095(4) 0.0366(9) Uani 1 1 d . . . . .
C12A C 0.7840(3) 0.7759(5) 1.2839(4) 0.0407(10) Uani 1 1 d . . . . .
H12A H 0.722480 0.808753 1.219401 0.049 Uiso 1 1 calc R U . . .
C13A C 0.7694(4) 0.6770(6) 1.3518(4) 0.0485(11) Uani 1 1 d . . . . .
H13A H 0.697974 0.642688 1.333252 0.058 Uiso 1 1 calc R U . . .
C14A C 0.8570(4) 0.6285(5) 1.4452(4) 0.0503(11) Uani 1 1 d . . . . .
H14A H 0.846201 0.562216 1.491911 0.060 Uiso 1 1 calc R U . . .
C15A C 0.9611(4) 0.6763(5) 1.4714(4) 0.0493(11) Uani 1 1 d . . . . .
H15A H 1.022133 0.642542 1.535879 0.059 Uiso 1 1 calc R U . . .
C16A C 0.9763(4) 0.7749(5) 1.4023(4) 0.0416(10) Uani 1 1 d . . . . .
H16A H 1.048175 0.805896 1.419589 0.050 Uiso 1 1 calc R U . . .
C17A C 0.3709(4) 0.6400(5) 0.6343(4) 0.0470(11) Uani 1 1 d D . . . .
F1C F 0.3646(6) 0.5420(8) 0.5544(6) 0.0464(17) Uani 0.5 1 d D U P B 1
F2C F 0.2952(5) 0.6129(8) 0.6593(6) 0.0438(15) Uani 0.5 1 d D U P B 1
F3C F 0.3436(6) 0.7708(9) 0.5783(7) 0.068(2) Uani 0.5 1 d D U P B 1
F1B F 0.3610(6) 0.5982(9) 0.5414(6) 0.0495(18) Uani 0.5 1 d D U P B 2
F2B F 0.3085(6) 0.5493(9) 0.6635(6) 0.0576(19) Uani 0.5 1 d D U P B 2
F3B F 0.3238(6) 0.7707(8) 0.6189(6) 0.0619(17) Uani 0.5 1 d D U P B 2

loop_
_atom_site_aniso_label
_atom_site_aniso_U_11
_atom_site_aniso_U_22
_atom_site_aniso_U_33
_atom_site_aniso_U_23
_atom_site_aniso_U_13
_atom_site_aniso_U_12
O1 0.0242(13) 0.0326(14) 0.0418(16) -0.0052(12) 0.0177(12) 0.0010(11)
O2 0.0198(13) 0.0376(16) 0.0409(16) 0.0074(13) 0.0111(12) -0.0044(11)
O3 0.0236(13) 0.0283(13) 0.0368(15) 0.0030(11) 0.0130(12) 0.0010(10)
N1 0.0215(14) 0.0246(15) 0.0366(18) -0.0041(13) 0.0154(13) -0.0001(12)
C1 0.0285(18) 0.0203(16) 0.034(2) 0.0025(15) 0.0170(16) 0.0008(14)
C2 0.0254(18) 0.0231(17) 0.034(2) 0.0001(15) 0.0143(16) -0.0016(13)
C3 0.0289(19) 0.041(2) 0.041(2) -0.0041(18) 0.0200(17) -0.0069(17)
C4 0.035(2) 0.049(3) 0.035(2) -0.0055(19) 0.0172(17) -0.0090(18)
C5 0.0253(19) 0.039(2) 0.041(2) -0.0051(18) 0.0141(16) -0.0065(15)
C6 0.0284(19) 0.034(2) 0.043(2) -0.0052(17) 0.0196(17) -0.0086(15)
C7 0.0277(19) 0.0308(19) 0.035(2) -0.0022(17) 0.0165(17) -0.0050(15)
C8 0.0177(16) 0.0257(17) 0.034(2) -0.0027(16) 0.0105(15) 0.0020(13)
C9 0.0200(16) 0.0260(17) 0.0320(19) 0.0004(15) 0.0108(14) 0.0000(13)
C10 0.0314(19) 0.0291(19) 0.036(2) -0.0052(16) 0.0172(17) -0.0077(15)
C11 0.045(2) 0.040(2) 0.037(2) 0.0008(18) 0.0234(19) -0.0002(19)
C12 0.070(3) 0.047(3) 0.060(3) 0.001(2) 0.043(3) -0.013(2)
C13 0.067(3) 0.079(4) 0.046(3) 0.019(3) 0.028(3) 0.022(3)
C14 0.036(2) 0.059(3) 0.046(3) -0.006(2) 0.021(2) -0.008(2)
F1 0.045(3) 0.062(3) 0.055(3) 0.000(2) 0.020(2) 0.003(2)
F2 0.038(3) 0.041(3) 0.043(3) -0.004(2) 0.0136(19) 0.000(2)
F3 0.069(4) 0.078(5) 0.080(4) -0.001(3) 0.035(3) -0.014(3)
F1A 0.029(2) 0.049(3) 0.050(3) -0.002(2) 0.0138(18) -0.0017(19)
F2A 0.036(3) 0.038(3) 0.038(3) -0.001(2) 0.0103(19) -0.007(2)
F3A 0.025(2) 0.035(2) 0.044(2) -0.0067(18) 0.0145(18) -0.0133(18)
O1A 0.0253(13) 0.0290(13) 0.0451(16) -0.0036(12) 0.0177(12) 0.0030(10)
O2A 0.0225(14) 0.0341(16) 0.0443(17) 0.0082(13) 0.0133(12) -0.0036(11)
O3A 0.0216(12) 0.0278(13) 0.0354(15) 0.0027(11) 0.0129(11) 0.0029(10)
N1A 0.0213(15) 0.0287(16) 0.0349(18) 0.0001(13) 0.0137(13) 0.0008(12)
C1A 0.0261(17) 0.0220(17) 0.036(2) -0.0013(15) 0.0152(16) -0.0011(14)
C2A 0.0259(18) 0.0192(16) 0.039(2) -0.0024(15) 0.0155(16) -0.0013(14)
C3A 0.0301(19) 0.0283(18) 0.041(2) -0.0037(16) 0.0191(17) -0.0024(15)
C4A 0.0336(19) 0.037(2) 0.035(2) -0.0023(17) 0.0163(17) -0.0041(16)
C5A 0.0287(19) 0.032(2) 0.043(2) -0.0083(18) 0.0138(17) -0.0053(16)
C6A 0.0274(19) 0.036(2) 0.046(2) -0.0060(18) 0.0187(17) -0.0076(16)
C7A 0.034(2) 0.0278(19) 0.037(2) -0.0038(16) 0.0191(17) -0.0085(16)
C8A 0.0206(17) 0.0246(17) 0.036(2) -0.0042(15) 0.0137(15) -0.0020(14)
C9A 0.0227(17) 0.0279(18) 0.033(2) 0.0012(16) 0.0106(15) -0.0009(15)
C10A 0.030(2) 0.033(2) 0.037(2) -0.0037(17) 0.0149(17) -0.0039(15)
C11A 0.038(2) 0.039(2) 0.035(2) -0.0043(18) 0.0192(18) -0.0021(17)
C12A 0.035(2) 0.047(2) 0.042(2) 0.001(2) 0.0201(18) -0.0047(18)
C13A 0.047(2) 0.052(3) 0.054(3) -0.003(2) 0.030(2) -0.010(2)
C14A 0.064(3) 0.044(2) 0.050(3) 0.004(2) 0.032(2) -0.009(2)
C15A 0.056(3) 0.045(3) 0.039(2) 0.006(2) 0.016(2) -0.001(2)
C16A 0.037(2) 0.038(2) 0.042(2) -0.0049(19) 0.0114(18) -0.0061(17)
C17A 0.033(2) 0.057(3) 0.046(3) -0.012(2) 0.0147(19) -0.010(2)
F1C 0.043(2) 0.047(3) 0.042(3) -0.007(2) 0.0130(19) 0.000(2)
F2C 0.028(2) 0.050(3) 0.049(2) -0.007(2) 0.0153(17) 0.000(2)
F3C 0.060(3) 0.067(3) 0.066(3) 0.009(2) 0.020(2) 0.001(2)
F1B 0.046(3) 0.056(3) 0.042(3) 0.000(2) 0.0165(19) -0.007(2)
F2B 0.048(3) 0.061(3) 0.059(3) 0.000(2) 0.020(2) -0.012(2)
F3B 0.051(3) 0.065(3) 0.060(3) -0.005(2) 0.017(2) 0.007(2)

loop_
_atom_type_symbol
_atom_type_description
_atom_type_scat_dispersion_real
_atom_type_scat_dispersion_imag
_atom_type_scat_source
C C 0.0181 0.0091 'International Tables Vol C Tables 4.2.6.8 and 6.1.1.4'
H H 0.0000 0.0000 'International Tables Vol C Tables 4.2.6.8 and 6.1.1.4'
F F 0.0727 0.0534 'International Tables Vol C Tables 4.2.6.8 and 6.1.1.4'
N N 0.0311 0.0180 'International Tables Vol C Tables 4.2.6.8 and 6.1.1.4'
O O 0.0492 0.0322 'International Tables Vol C Tables 4.2.6.8 and 6.1.1.4'

loop_
_geom_angle_atom_site_label_1
_geom_angle_atom_site_label_2
_geom_angle_atom_site_label_3
_geom_angle
_geom_angle_site_symmetry_1
_geom_angle_site_symmetry_3
_geom_angle_publ_flag
C8 O2 H2 104(4) . . ?
C1 N1 H1 116(3) . . ?
C1 N1 C9 119.7(3) . . ?
C9 N1 H1 120(3) . . ?
O1 C1 N1 121.0(4) . . ?
O1 C1 C2 122.5(4) . . ?
N1 C1 C2 116.5(3) . . ?
C3 C2 C1 118.7(3) . . ?
C3 C2 C7 120.2(4) . . ?
C7 C2 C1 121.1(3) . . ?
C2 C3 H3 120.2 . . ?
C4 C3 C2 119.5(4) . . ?
C4 C3 H3 120.2 . . ?
C3 C4 H4 119.9 . . ?
C3 C4 C5 120.1(4) . . ?
C5 C4 H4 119.9 . . ?
C4 C5 C14 120.3(4) . . ?
C6 C5 C4 120.8(4) . . ?
C6 C5 C14 118.9(4) . . ?
C5 C6 H6 120.3 . . ?
C7 C6 C5 119.4(4) . . ?
C7 C6 H6 120.3 . . ?
C2 C7 H7 120.0 . . ?
C6 C7 C2 120.0(4) . . ?
C6 C7 H7 120.0 . . ?
O2 C8 C9 111.0(3) . . ?
O3 C8 O2 124.3(4) . . ?
O3 C8 C9 124.6(3) . . ?
N1 C9 C8 109.1(3) . . ?
N1 C9 H9 108.7 . . ?
N1 C9 C10 110.6(3) . . ?
C8 C9 H9 108.7 . . ?
C8 C9 C10 110.8(3) . . ?
C10 C9 H9 108.7 . . ?
C9 C10 H10C 108.3 . . ?
C9 C10 H10D 108.3 . . ?
H10C C10 H10D 107.4 . . ?
C11 C10 C9 116.0(3) . . ?
C11 C10 H10C 108.3 . . ?
C11 C10 H10D 108.3 . . ?
C10 C11 H11 106.3 . . ?
C12 C11 C10 115.1(4) . . ?
C12 C11 H11 106.3 . . ?
C12 C11 C13 111.0(5) . . ?
C13 C11 C10 111.2(4) . . ?
C13 C11 H11 106.3 . . ?
C11 C12 H12B 109.5 . . ?
C11 C12 H12C 109.5 . . ?
C11 C12 H12D 109.5 . . ?
H12B C12 H12C 109.5 . . ?
H12B C12 H12D 109.5 . . ?
H12C C12 H12D 109.5 . . ?
C11 C13 H13B 109.5 . . ?
C11 C13 H13C 109.5 . . ?
C11 C13 H13D 109.5 . . ?
H13B C13 H13C 109.5 . . ?
H13B C13 H13D 109.5 . . ?
H13C C13 H13D 109.5 . . ?
F1 C14 C5 109.3(5) . . ?
F2 C14 C5 113.0(5) . . ?
F2 C14 F1 106.6(6) . . ?
F3 C14 C5 114.6(6) . . ?
F3 C14 F1 106.8(7) . . ?
F3 C14 F2 106.1(7) . . ?
F1A C14 C5 113.4(5) . . ?
F1A C14 F2A 108.5(6) . . ?
F1A C14 F3A 100.8(6) . . ?
F2A C14 C5 113.8(5) . . ?
F2A C14 F3A 110.0(6) . . ?
F3A C14 C5 109.6(5) . . ?
C8A O2A H2A 109(4) . . ?
C1A N1A H1A 120(3) . . ?
C1A N1A C9A 119.7(3) . . ?
C9A N1A H1A 114(3) . . ?
O1A C1A N1A 121.2(4) . . ?
O1A C1A C2A 122.5(4) . . ?
N1A C1A C2A 116.3(3) . . ?
C3A C2A C1A 117.9(3) . . ?
C7A C2A C1A 121.7(4) . . ?
C7A C2A C3A 120.2(4) . . ?
C2A C3A H3A 120.0 . . ?
C4A C3A C2A 119.9(4) . . ?
C4A C3A H3A 120.0 . . ?
C3A C4A H4A 120.4 . . ?
C3A C4A C5A 119.2(4) . . ?
C5A C4A H4A 120.4 . . ?
C4A C5A C17A 119.1(4) . . ?
C6A C5A C4A 121.3(4) . . ?
C6A C5A C17A 119.4(4) . . ?
C5A C6A H6A 120.4 . . ?
C5A C6A C7A 119.3(4) . . ?
C7A C6A H6A 120.4 . . ?
C2A C7A H7A 120.1 . . ?
C6A C7A C2A 119.9(4) . . ?
C6A C7A H7A 120.1 . . ?
O2A C8A C9A 112.0(3) . . ?
O3A C8A O2A 124.5(4) . . ?
O3A C8A C9A 123.4(3) . . ?
N1A C9A C8A 109.4(3) . . ?
N1A C9A H9A 109.1 . . ?
N1A C9A C10A 110.3(3) . . ?
C8A C9A H9A 109.1 . . ?
C8A C9A C10A 109.9(3) . . ?
C10A C9A H9A 109.1 . . ?
C9A C10A H10A 108.9 . . ?
C9A C10A H10B 108.9 . . ?
H10A C10A H10B 107.8 . . ?
C11A C10A C9A 113.2(3) . . ?
C11A C10A H10A 108.9 . . ?
C11A C10A H10B 108.9 . . ?
C12A C11A C10A 120.8(4) . . ?
C16A C11A C10A 120.8(4) . . ?
C16A C11A C12A 118.3(4) . . ?
C11A C12A H12A 119.7 . . ?
C13A C12A C11A 120.6(4) . . ?
C13A C12A H12A 119.7 . . ?
C12A C13A H13A 119.7 . . ?
C14A C13A C12A 120.6(4) . . ?
C14A C13A H13A 119.7 . . ?
C13A C14A H14A 120.1 . . ?
C13A C14A C15A 119.8(4) . . ?
C15A C14A H14A 120.1 . . ?
C14A C15A H15A 120.1 . . ?
C14A C15A C16A 119.8(4) . . ?
C16A C15A H15A 120.1 . . ?
C11A C16A C15A 120.9(4) . . ?
C11A C16A H16A 119.6 . . ?
C15A C16A H16A 119.6 . . ?
F1C C17A C5A 109.3(5) . . ?
F2C C17A C5A 117.5(5) . . ?
F2C C17A F1C 109.6(5) . . ?
F2C C17A F3C 106.2(6) . . ?
F3C C17A C5A 110.7(5) . . ?
F3C C17A F1C 102.5(6) . . ?
F1B C17A C5A 115.0(5) . . ?
F1B C17A F2B 108.8(6) . . ?
F1B C17A F3B 107.0(6) . . ?
F2B C17A C5A 109.3(5) . . ?
F3B C17A C5A 111.0(4) . . ?
F3B C17A F2B 105.2(6) . . ?

loop_
_geom_bond_atom_site_label_1
_geom_bond_atom_site_label_2
_geom_bond_distance
_geom_bond_site_symmetry_2
_geom_bond_publ_flag
O1 C1 1.240(4) . ?
O2 H2 0.89(6) . ?
O2 C8 1.332(4) . ?
O3 C8 1.202(5) . ?
N1 H1 0.82(5) . ?
N1 C1 1.336(5) . ?
N1 C9 1.449(5) . ?
C1 C2 1.491(5) . ?
C2 C3 1.387(6) . ?
C2 C7 1.401(5) . ?
C3 H3 0.9500 . ?
C3 C4 1.378(6) . ?
C4 H4 0.9500 . ?
C4 C5 1.386(6) . ?
C5 C6 1.384(6) . ?
C5 C14 1.498(6) . ?
C6 H6 0.9500 . ?
C6 C7 1.379(6) . ?
C7 H7 0.9500 . ?
C8 C9 1.525(5) . ?
C9 H9 1.0000 . ?
C9 C10 1.537(5) . ?
C10 H10C 0.9900 . ?
C10 H10D 0.9900 . ?
C10 C11 1.535(6) . ?
C11 H11 1.0000 . ?
C11 C12 1.502(7) . ?
C11 C13 1.528(7) . ?
C12 H12B 0.9800 . ?
C12 H12C 0.9800 . ?
C12 H12D 0.9800 . ?
C13 H13B 0.9800 . ?
C13 H13C 0.9800 . ?
C13 H13D 0.9800 . ?
C14 F1 1.393(9) . ?
C14 F2 1.334(10) . ?
C14 F3 1.279(11) . ?
C14 F1A 1.315(8) . ?
C14 F2A 1.325(9) . ?
C14 F3A 1.404(8) . ?
O1A C1A 1.244(5) . ?
O2A H2A 0.74(6) . ?
O2A C8A 1.313(5) . ?
O3A C8A 1.217(5) . ?
N1A H1A 0.92(5) . ?
N1A C1A 1.334(5) . ?
N1A C9A 1.451(5) . ?
C1A C2A 1.490(5) . ?
C2A C3A 1.401(6) . ?
C2A C7A 1.393(5) . ?
C3A H3A 0.9500 . ?
C3A C4A 1.385(6) . ?
C4A H4A 0.9500 . ?
C4A C5A 1.393(6) . ?
C5A C6A 1.390(6) . ?
C5A C17A 1.499(6) . ?
C6A H6A 0.9500 . ?
C6A C7A 1.391(6) . ?
C7A H7A 0.9500 . ?
C8A C9A 1.533(5) . ?
C9A H9A 1.0000 . ?
C9A C10A 1.546(6) . ?
C10A H10A 0.9900 . ?
C10A H10B 0.9900 . ?
C10A C11A 1.513(6) . ?
C11A C12A 1.397(6) . ?
C11A C16A 1.379(6) . ?
C12A H12A 0.9500 . ?
C12A C13A 1.389(7) . ?
C13A H13A 0.9500 . ?
C13A C14A 1.370(7) . ?
C14A H14A 0.9500 . ?
C14A C15A 1.381(7) . ?
C15A H15A 0.9500 . ?
C15A C16A 1.404(7) . ?
C16A H16A 0.9500 . ?
C17A F1C 1.397(8) . ?
C17A F2C 1.272(8) . ?
C17A F3C 1.383(9) . ?
C17A F1B 1.288(9) . ?
C17A F2B 1.388(8) . ?
C17A F3B 1.335(8) . ?

loop_
_geom_hbond_atom_site_label_D
_geom_hbond_atom_site_label_H
_geom_hbond_atom_site_label_A
_geom_hbond_distance_DH
_geom_hbond_distance_HA
_geom_hbond_distance_DA
_geom_hbond_angle_DHA
_geom_hbond_site_symmetry_A
_geom_hbond_publ_flag
O2 H2 O1 0.89(6) 1.70(6) 2.585(4) 172(5) 2_445 yes
N1 H1 O3A 0.82(5) 2.11(5) 2.917(4) 170(5) 1_444 yes
O2A H2A O1A 0.74(6) 1.87(6) 2.611(4) 176(6) 2_757 yes
N1A H1A O3 0.92(5) 2.08(5) 2.987(4) 168(4) 1_666 yes

loop_
_geom_torsion_atom_site_label_1
_geom_torsion_atom_site_label_2
_geom_torsion_atom_site_label_3
_geom_torsion_atom_site_label_4
_geom_torsion
_geom_torsion_site_symmetry_1
_geom_torsion_site_symmetry_2
_geom_torsion_site_symmetry_3
_geom_torsion_site_symmetry_4
_geom_torsion_publ_flag
O1 C1 C2 C3 30.0(6) . . . . ?
O1 C1 C2 C7 -152.1(4) . . . . ?
O2 C8 C9 N1 158.2(3) . . . . ?
O2 C8 C9 C10 -79.7(4) . . . . ?
O3 C8 C9 N1 -23.3(5) . . . . ?
O3 C8 C9 C10 98.8(4) . . . . ?
N1 C1 C2 C3 -148.8(4) . . . . ?
N1 C1 C2 C7 29.1(5) . . . . ?
N1 C9 C10 C11 -77.1(4) . . . . ?
C1 N1 C9 C8 -65.3(4) . . . . ?
C1 N1 C9 C10 172.5(3) . . . . ?
C1 C2 C3 C4 176.9(4) . . . . ?
C1 C2 C7 C6 -177.3(4) . . . . ?
C2 C3 C4 C5 0.7(7) . . . . ?
C3 C2 C7 C6 0.5(6) . . . . ?
C3 C4 C5 C6 0.1(7) . . . . ?
C3 C4 C5 C14 179.1(4) . . . . ?
C4 C5 C6 C7 -0.6(6) . . . . ?
C4 C5 C14 F1 118.5(6) . . . . ?
C4 C5 C14 F2 0.0(7) . . . . ?
C4 C5 C14 F3 -121.7(7) . . . . ?
C4 C5 C14 F1A 143.9(5) . . . . ?
C4 C5 C14 F2A 19.2(7) . . . . ?
C4 C5 C14 F3A -104.4(6) . . . . ?
C5 C6 C7 C2 0.2(6) . . . . ?
C6 C5 C14 F1 -62.5(6) . . . . ?
C6 C5 C14 F2 179.0(5) . . . . ?
C6 C5 C14 F3 57.4(8) . . . . ?
C6 C5 C14 F1A -37.1(7) . . . . ?
C6 C5 C14 F2A -161.7(6) . . . . ?
C6 C5 C14 F3A 74.7(6) . . . . ?
C7 C2 C3 C4 -1.0(6) . . . . ?
C8 C9 C10 C11 161.8(3) . . . . ?
C9 N1 C1 O1 -3.2(6) . . . . ?
C9 N1 C1 C2 175.6(3) . . . . ?
C9 C10 C11 C12 56.2(5) . . . . ?
C9 C10 C11 C13 -71.2(5) . . . . ?
C14 C5 C6 C7 -179.6(4) . . . . ?
O1A C1A C2A C3A -32.3(6) . . . . ?
O1A C1A C2A C7A 151.9(4) . . . . ?
O2A C8A C9A N1A -159.8(3) . . . . ?
O2A C8A C9A C10A 79.0(4) . . . . ?
O3A C8A C9A N1A 20.9(5) . . . . ?
O3A C8A C9A C10A -100.4(4) . . . . ?
N1A C1A C2A C3A 145.0(4) . . . . ?
N1A C1A C2A C7A -30.8(5) . . . . ?
N1A C9A C10A C11A 69.5(4) . . . . ?
C1A N1A C9A C8A 62.5(4) . . . . ?
C1A N1A C9A C10A -176.5(3) . . . . ?
C1A C2A C3A C4A -171.4(4) . . . . ?
C1A C2A C7A C6A 172.3(4) . . . . ?
C2A C3A C4A C5A -2.4(6) . . . . ?
C3A C2A C7A C6A -3.4(6) . . . . ?
C3A C4A C5A C6A -0.6(6) . . . . ?
C3A C4A C5A C17A 174.6(4) . . . . ?
C4A C5A C6A C7A 1.7(6) . . . . ?
C4A C5A C17A F1C 49.9(6) . . . . ?
C4A C5A C17A F2C 175.6(5) . . . . ?
C4A C5A C17A F3C -62.2(6) . . . . ?
C4A C5A C17A F1B 26.0(7) . . . . ?
C4A C5A C17A F2B 148.7(5) . . . . ?
C4A C5A C17A F3B -95.6(6) . . . . ?
C5A C6A C7A C2A 0.4(6) . . . . ?
C6A C5A C17A F1C -134.8(5) . . . . ?
C6A C5A C17A F2C -9.1(7) . . . . ?
C6A C5A C17A F3C 113.1(6) . . . . ?
C6A C5A C17A F1B -158.7(6) . . . . ?
C6A C5A C17A F2B -36.0(7) . . . . ?
C6A C5A C17A F3B 79.7(6) . . . . ?
C7A C2A C3A C4A 4.5(6) . . . . ?
C8A C9A C10A C11A -169.8(3) . . . . ?
C9A N1A C1A O1A 7.9(6) . . . . ?
C9A N1A C1A C2A -169.4(3) . . . . ?
C9A C10A C11A C12A -85.6(5) . . . . ?
C9A C10A C11A C16A 92.4(5) . . . . ?
C10A C11A C12A C13A 179.7(4) . . . . ?
C10A C11A C16A C15A 179.6(4) . . . . ?
C11A C12A C13A C14A 0.1(7) . . . . ?
C12A C11A C16A C15A -2.4(7) . . . . ?
C12A C13A C14A C15A -1.1(8) . . . . ?
C13A C14A C15A C16A 0.4(8) . . . . ?
C14A C15A C16A C11A 1.4(7) . . . . ?
C16A C11A C12A C13A 1.6(7) . . . . ?
C17A C5A C6A C7A -173.5(4) . . . . ?
